data_7720420
loop_
_publ_author_name
'Skatova, Alexandra A.'
'Bazanov, Andrey A.'
'Baranov, Evgeny V.'
'Kiskin, Mikhail A.'
'Ketkov, Sergey Yu'
'Fedushkin, Igor L.'

_publ_section_title
;
 Gallium phosphaketenes derived from bis(imino)acenaphthenes (bian):
 synthesis and reactivity towards a trityl radical and bian-gallylene.
;
_journal_issue 5
_journal_name_full 'Dalton transactions (Cambridge, England : 2003)'
_journal_page_first 2080
_journal_page_last 2087
_journal_paper_doi 10.1039/d5dt02466h
_journal_volume 55
_journal_year 2026
_chemical_formula_moiety 'C80 H60 Ga N2 O2 P2, 0.5(C7 H8)'
_chemical_formula_sum 'C83.5 H64 Ga N2 O2 P2'
_chemical_formula_weight 1259.02
_space_group_crystal_system orthorhombic
_space_group_IT_number 61
_space_group_name_Hall '-P 2ac 2ab'
_space_group_name_H-M_alt 'P b c a'
_atom_sites_solution_hydrogens geom
_atom_sites_solution_primary dual
_atom_sites_solution_secondary difmap
_audit_creation_method SHELXL-2019/3
_audit_update_record
;
2025-08-10 deposited with the CCDC.	2025-12-30 downloaded from the CCDC.
;
_cell_angle_alpha 90
_cell_angle_beta 90
_cell_angle_gamma 90
_cell_formula_units_Z 8
_cell_length_a 20.6204(4)
_cell_length_b 24.5542(5)
_cell_length_c 25.5396(5)
_cell_measurement_reflns_used 21636
_cell_measurement_temperature 100(2)
_cell_measurement_theta_max 29.54
_cell_measurement_theta_min 2.49
_cell_volume 12931.1(4)
_computing_cell_refinement 'CAP 43.121a'
_computing_data_collection 'CAP 43.121a'
_computing_data_reduction 'CAP 43.121a'
_computing_structure_refinement 'SHELXL 2019/2'
_computing_structure_solution 'SHELXT 2018/2'
_diffrn_ambient_temperature 100(2)
_diffrn_measured_fraction_theta_full 0.999
_diffrn_measured_fraction_theta_max 1.000
_diffrn_measurement_device_type 'Rigaku OD Xcalibur E'
_diffrn_measurement_method \w
_diffrn_radiation_type MoK\a
_diffrn_radiation_wavelength 0.71073
_diffrn_reflns_av_R_equivalents 0.0966
_diffrn_reflns_av_unetI/netI 0.0598
_diffrn_reflns_Laue_measured_fraction_full 0.999
_diffrn_reflns_Laue_measured_fraction_max 1.000
_diffrn_reflns_limit_h_max 29
_diffrn_reflns_limit_h_min -29
_diffrn_reflns_limit_k_max 34
_diffrn_reflns_limit_k_min -34
_diffrn_reflns_limit_l_max 35
_diffrn_reflns_limit_l_min -35
_diffrn_reflns_number 159357
_diffrn_reflns_point_group_measured_fraction_full 0.999
_diffrn_reflns_point_group_measured_fraction_max 1.000
_diffrn_reflns_theta_full 25.242
_diffrn_reflns_theta_max 30.033
_diffrn_reflns_theta_min 2.089
_diffrn_source 'fine-focus sealed tube'
_exptl_absorpt_coefficient_mu 0.527
_exptl_absorpt_correction_T_max 0.925
_exptl_absorpt_correction_T_min 0.694
_exptl_absorpt_correction_type analytical
_exptl_absorpt_process_details 'CAP 43.121a'
_exptl_crystal_colour dark_brown
_exptl_crystal_density_diffrn 1.293
_exptl_crystal_description prism
_exptl_crystal_F_000 5248
_exptl_crystal_size_max 0.490
_exptl_crystal_size_mid 0.210
_exptl_crystal_size_min 0.180
_refine_diff_density_max 0.812
_refine_diff_density_min -0.559
_refine_diff_density_rms 0.071
_refine_ls_extinction_method none
_refine_ls_goodness_of_fit_ref 1.013
_refine_ls_hydrogen_treatment constr
_refine_ls_matrix_type full
_refine_ls_number_parameters 838
_refine_ls_number_reflns 18904
_refine_ls_number_restraints 0
_refine_ls_restrained_S_all 1.013
_refine_ls_R_factor_all 0.0862
_refine_ls_R_factor_gt 0.0461
_refine_ls_shift/su_max 0.002
_refine_ls_shift/su_mean 0.000
_refine_ls_structure_factor_coef Fsqd
_refine_ls_weighting_details 'w=1/[\s^2^(Fo^2^)+(0.0416P)^2^+6.8670P] where P=(Fo^2^+2Fc^2^)/3'
_refine_ls_weighting_scheme calc
_refine_ls_wR_factor_gt 0.0952
_refine_ls_wR_factor_ref 0.1105
_reflns_Friedel_coverage 0.000
_reflns_number_gt 12761
_reflns_number_total 18904
_reflns_threshold_expression 'I > 2\s(I)'
_cod_data_source_file d5dt02466h2.cif
_cod_data_source_block gabbianpco
_cod_original_cell_volume 12931.1(5)
_cod_original_formula_sum 'C83.50 H64 Ga N2 O2 P2'
_cod_database_code 7720420
_shelx_shelxl_version_number 2019/3
_shelx_space_group_comment
;
The symmetry employed for this shelxl refinement is uniquely defined
by the following loop, which should always be used as a source of
symmetry information in preference to the above space-group names.
They are only intended as comments.
;
_shelx_estimated_absorpt_t_min 0.782
_shelx_estimated_absorpt_t_max 0.911

loop_
_space_group_symop_operation_xyz
'x, y, z'
'-x+1/2, -y, z+1/2'
'-x, y+1/2, -z+1/2'
'x+1/2, -y+1/2, -z'
'-x, -y, -z'
'x-1/2, y, -z-1/2'
'x, -y-1/2, z-1/2'
'-x-1/2, y-1/2, z'

loop_
_atom_site_label
_atom_site_type_symbol
_atom_site_fract_x
_atom_site_fract_y
_atom_site_fract_z
_atom_site_U_iso_or_equiv
_atom_site_adp_type
_atom_site_occupancy
_atom_site_site_symmetry_order
_atom_site_calc_flag
_atom_site_refinement_flags_posn
_atom_site_refinement_flags_adp
_atom_site_refinement_flags_occupancy
_atom_site_disorder_assembly
_atom_site_disorder_group
Ga1 Ga 0.24666(2) 0.31682(2) 0.70646(2) 0.01255(5) Uani 1 1 d . . . . .
P1 P 0.20112(3) 0.39480(2) 0.74381(2) 0.02302(12) Uani 1 1 d . . . . .
P2 P 0.19547(3) 0.23331(2) 0.73132(2) 0.01888(11) Uani 1 1 d . . . . .
O1 O 0.21893(9) 0.34580(8) 0.84222(6) 0.0403(4) Uani 1 1 d . . . . .
O2 O 0.08033(7) 0.29025(8) 0.71262(7) 0.0368(4) Uani 1 1 d . . . . .
N1 N 0.26374(7) 0.31879(6) 0.63060(6) 0.0125(3) Uani 1 1 d . . . . .
N2 N 0.34097(7) 0.31456(6) 0.71498(6) 0.0117(3) Uani 1 1 d . . . . .
C1 C 0.32780(8) 0.31391(7) 0.62270(7) 0.0119(3) Uani 1 1 d . . . . .
C2 C 0.36912(8) 0.31203(7) 0.66780(7) 0.0120(3) Uani 1 1 d . . . . .
C3 C 0.43647(9) 0.30876(7) 0.65022(7) 0.0137(4) Uani 1 1 d . . . . .
C4 C 0.43328(9) 0.30902(7) 0.59476(7) 0.0144(4) Uani 1 1 d . . . . .
C5 C 0.36854(9) 0.31206(7) 0.57589(7) 0.0136(4) Uani 1 1 d . . . . .
C6 C 0.35837(10) 0.31349(8) 0.52260(7) 0.0172(4) Uani 1 1 d . . . . .
H6A H 0.315736 0.315364 0.508621 0.021 Uiso 1 1 calc R U . . .
C7 C 0.41327(10) 0.31208(9) 0.48916(8) 0.0218(4) Uani 1 1 d . . . . .
H7A H 0.406545 0.312866 0.452369 0.026 Uiso 1 1 calc R U . . .
C8 C 0.47582(10) 0.30963(9) 0.50772(8) 0.0231(4) Uani 1 1 d . . . . .
H8A H 0.511186 0.309041 0.483882 0.028 Uiso 1 1 calc R U . . .
C9 C 0.48758(10) 0.30797(8) 0.56243(8) 0.0192(4) Uani 1 1 d . . . . .
C10 C 0.54877(10) 0.30636(9) 0.58832(9) 0.0242(5) Uani 1 1 d . . . . .
H10A H 0.587579 0.305692 0.568284 0.029 Uiso 1 1 calc R U . . .
C11 C 0.55202(10) 0.30577(9) 0.64191(9) 0.0238(5) Uani 1 1 d . . . . .
H11A H 0.593448 0.304256 0.658122 0.029 Uiso 1 1 calc R U . . .
C12 C 0.49618(9) 0.30734(8) 0.67406(8) 0.0183(4) Uani 1 1 d . . . . .
H12A H 0.499868 0.307400 0.711139 0.022 Uiso 1 1 calc R U . . .
C13 C 0.21907(8) 0.32491(8) 0.58771(7) 0.0128(4) Uani 1 1 d . . . . .
C14 C 0.20725(9) 0.37716(7) 0.56717(7) 0.0138(4) Uani 1 1 d . . . . .
C15 C 0.16260(9) 0.38218(8) 0.52651(8) 0.0173(4) Uani 1 1 d . . . . .
H15A H 0.154931 0.417145 0.511846 0.021 Uiso 1 1 calc R U . . .
C16 C 0.12886(9) 0.33760(8) 0.50667(8) 0.0168(4) Uani 1 1 d . . . . .
C17 C 0.14209(9) 0.28680(8) 0.52740(7) 0.0162(4) Uani 1 1 d . . . . .
H17A H 0.119345 0.256125 0.514125 0.019 Uiso 1 1 calc R U . . .
C18 C 0.18756(9) 0.27890(7) 0.56706(7) 0.0137(4) Uani 1 1 d . . . . .
C19 C 0.24248(9) 0.42718(7) 0.58839(7) 0.0151(4) Uani 1 1 d . . . . .
H19A H 0.281811 0.413316 0.607020 0.018 Uiso 1 1 calc R U . . .
C20 C 0.20373(10) 0.45944(8) 0.62867(8) 0.0176(4) Uani 1 1 d . . . . .
C21 C 0.23709(11) 0.49586(9) 0.66058(8) 0.0234(5) Uani 1 1 d . . . . .
H21A H 0.282675 0.499656 0.656632 0.028 Uiso 1 1 calc R U . . .
C22 C 0.20506(12) 0.52680(9) 0.69809(9) 0.0292(5) Uani 1 1 d . . . . .
H22A H 0.228606 0.551088 0.719928 0.035 Uiso 1 1 calc R U . . .
C23 C 0.13823(12) 0.52183(9) 0.70333(9) 0.0301(5) Uani 1 1 d . . . . .
H23A H 0.115880 0.542471 0.729103 0.036 Uiso 1 1 calc R U . . .
C24 C 0.10449(11) 0.48693(9) 0.67110(9) 0.0266(5) Uani 1 1 d . . . . .
H24A H 0.058691 0.484189 0.674184 0.032 Uiso 1 1 calc R U . . .
C25 C 0.13703(10) 0.45569(8) 0.63407(8) 0.0214(4) Uani 1 1 d . . . . .
H25A H 0.113282 0.431524 0.612251 0.026 Uiso 1 1 calc R U . . .
C26 C 0.26712(10) 0.46436(8) 0.54475(8) 0.0170(4) Uani 1 1 d . . . . .
C27 C 0.22946(10) 0.50670(8) 0.52541(8) 0.0223(4) Uani 1 1 d . . . . .
H27A H 0.187531 0.512875 0.539634 0.027 Uiso 1 1 calc R U . . .
C28 C 0.25221(11) 0.54020(9) 0.48553(9) 0.0266(5) Uani 1 1 d . . . . .
H28A H 0.225538 0.568515 0.472177 0.032 Uiso 1 1 calc R U . . .
C29 C 0.31379(12) 0.53223(9) 0.46532(9) 0.0284(5) Uani 1 1 d . . . . .
H29A H 0.329668 0.555272 0.438334 0.034 Uiso 1 1 calc R U . . .
C30 C 0.35217(11) 0.49045(9) 0.48466(8) 0.0237(5) Uani 1 1 d . . . . .
H30A H 0.394547 0.484906 0.471073 0.028 Uiso 1 1 calc R U . . .
C31 C 0.32850(10) 0.45663(8) 0.52402(8) 0.0195(4) Uani 1 1 d . . . . .
H31A H 0.354842 0.427827 0.536856 0.023 Uiso 1 1 calc R U . . .
C32 C 0.07995(11) 0.34476(9) 0.46331(9) 0.0262(5) Uani 1 1 d . . . . .
H32A H 0.061268 0.309298 0.454216 0.039 Uiso 1 1 calc R U . . .
H32B H 0.101396 0.360308 0.432501 0.039 Uiso 1 1 calc R U . . .
H32C H 0.045418 0.369314 0.475030 0.039 Uiso 1 1 calc R U . . .
C33 C 0.20716(9) 0.22148(7) 0.58325(7) 0.0143(4) Uani 1 1 d . . . . .
H33A H 0.228184 0.224986 0.618369 0.017 Uiso 1 1 calc R U . . .
C34 C 0.15099(9) 0.18152(8) 0.59027(7) 0.0160(4) Uani 1 1 d . . . . .
C35 C 0.09140(9) 0.19829(8) 0.61041(8) 0.0180(4) Uani 1 1 d . . . . .
H35A H 0.084061 0.235891 0.616854 0.022 Uiso 1 1 calc R U . . .
C36 C 0.04264(10) 0.16103(9) 0.62120(8) 0.0215(4) Uani 1 1 d . . . . .
H36A H 0.002244 0.173412 0.634546 0.026 Uiso 1 1 calc R U . . .
C37 C 0.05231(11) 0.10610(9) 0.61272(9) 0.0276(5) Uani 1 1 d . . . . .
H37A H 0.018922 0.080582 0.620143 0.033 Uiso 1 1 calc R U . . .
C38 C 0.11136(12) 0.08885(9) 0.59325(10) 0.0367(6) Uani 1 1 d . . . . .
H38A H 0.118736 0.051118 0.587604 0.044 Uiso 1 1 calc R U . . .
C39 C 0.16016(11) 0.12618(9) 0.58183(9) 0.0293(5) Uani 1 1 d . . . . .
H39A H 0.200273 0.113628 0.568070 0.035 Uiso 1 1 calc R U . . .
C40 C 0.25954(9) 0.20072(8) 0.54618(8) 0.0166(4) Uani 1 1 d . . . . .
C41 C 0.24949(10) 0.19712(8) 0.49231(8) 0.0198(4) Uani 1 1 d . . . . .
H41A H 0.208385 0.206604 0.478196 0.024 Uiso 1 1 calc R U . . .
C42 C 0.29849(11) 0.17991(8) 0.45897(9) 0.0263(5) Uani 1 1 d . . . . .
H42A H 0.290980 0.177940 0.422323 0.032 Uiso 1 1 calc R U . . .
C43 C 0.35852(11) 0.16558(9) 0.47934(10) 0.0295(5) Uani 1 1 d . . . . .
H43A H 0.392208 0.153770 0.456643 0.035 Uiso 1 1 calc R U . . .
C44 C 0.36919(11) 0.16853(9) 0.53263(10) 0.0302(5) Uani 1 1 d . . . . .
H44A H 0.410254 0.158829 0.546681 0.036 Uiso 1 1 calc R U . . .
C45 C 0.31980(10) 0.18570(9) 0.56563(9) 0.0223(4) Uani 1 1 d . . . . .
H45A H 0.327382 0.187208 0.602287 0.027 Uiso 1 1 calc R U . . .
C46 C 0.37827(8) 0.32289(8) 0.76173(7) 0.0126(4) Uani 1 1 d . . . . .
C47 C 0.38882(9) 0.27853(7) 0.79535(7) 0.0133(3) Uani 1 1 d . . . . .
C48 C 0.42641(9) 0.28648(8) 0.84004(7) 0.0153(4) Uani 1 1 d . . . . .
H48A H 0.433210 0.256848 0.863312 0.018 Uiso 1 1 calc R U . . .
C49 C 0.45420(9) 0.33665(8) 0.85142(7) 0.0149(4) Uani 1 1 d . . . . .
C50 C 0.43974(9) 0.38053(8) 0.81899(7) 0.0155(4) Uani 1 1 d . . . . .
H50A H 0.456310 0.415472 0.827724 0.019 Uiso 1 1 calc R U . . .
C51 C 0.40175(9) 0.37502(8) 0.77408(7) 0.0134(4) Uani 1 1 d . . . . .
C52 C 0.36336(9) 0.22253(8) 0.78016(7) 0.0144(4) Uani 1 1 d . . . . .
H52A H 0.322911 0.229386 0.759598 0.017 Uiso 1 1 calc R U . . .
C53 C 0.40968(10) 0.19406(7) 0.74258(7) 0.0166(4) Uani 1 1 d . . . . .
C54 C 0.38496(11) 0.16423(8) 0.70086(8) 0.0229(4) Uani 1 1 d . . . . .
H54A H 0.339352 0.161712 0.696201 0.028 Uiso 1 1 calc R U . . .
C55 C 0.42589(12) 0.13818(9) 0.66602(9) 0.0300(5) Uani 1 1 d . . . . .
H55A H 0.408223 0.117694 0.637869 0.036 Uiso 1 1 calc R U . . .
C56 C 0.49221(12) 0.14181(9) 0.67197(9) 0.0309(5) Uani 1 1 d . . . . .
H56A H 0.520311 0.124020 0.647958 0.037 Uiso 1 1 calc R U . . .
C57 C 0.51744(11) 0.17150(10) 0.71311(10) 0.0318(5) Uani 1 1 d . . . . .
H57A H 0.563094 0.174381 0.717272 0.038 Uiso 1 1 calc R U . . .
C58 C 0.47637(10) 0.19715(9) 0.74841(9) 0.0235(4) Uani 1 1 d . . . . .
H58A H 0.494197 0.217051 0.776881 0.028 Uiso 1 1 calc R U . . .
C59 C 0.34256(9) 0.18762(8) 0.82675(7) 0.0151(4) Uani 1 1 d . . . . .
C60 C 0.36701(10) 0.13588(8) 0.83589(8) 0.0198(4) Uani 1 1 d . . . . .
H60A H 0.400392 0.121903 0.814061 0.024 Uiso 1 1 calc R U . . .
C61 C 0.34302(11) 0.10417(9) 0.87687(8) 0.0239(5) Uani 1 1 d . . . . .
H61A H 0.360263 0.068849 0.882900 0.029 Uiso 1 1 calc R U . . .
C62 C 0.29424(11) 0.12398(9) 0.90873(8) 0.0242(5) Uani 1 1 d . . . . .
H62A H 0.277708 0.102232 0.936442 0.029 Uiso 1 1 calc R U . . .
C63 C 0.26955(10) 0.17571(9) 0.90008(8) 0.0226(4) Uani 1 1 d . . . . .
H63A H 0.236317 0.189633 0.922099 0.027 Uiso 1 1 calc R U . . .
C64 C 0.29343(10) 0.20719(8) 0.85920(8) 0.0198(4) Uani 1 1 d . . . . .
H64A H 0.276071 0.242493 0.853274 0.024 Uiso 1 1 calc R U . . .
C65 C 0.50112(9) 0.34304(8) 0.89634(8) 0.0189(4) Uani 1 1 d . . . . .
H65A H 0.494181 0.313704 0.921749 0.028 Uiso 1 1 calc R U . . .
H65B H 0.493994 0.378296 0.913382 0.028 Uiso 1 1 calc R U . . .
H65C H 0.545664 0.341271 0.883068 0.028 Uiso 1 1 calc R U . . .
C66 C 0.38778(9) 0.42395(7) 0.73893(7) 0.0144(4) Uani 1 1 d . . . . .
H66A H 0.349438 0.413441 0.717194 0.017 Uiso 1 1 calc R U . . .
C67 C 0.36758(9) 0.47565(8) 0.76856(8) 0.0175(4) Uani 1 1 d . . . . .
C68 C 0.33114(10) 0.47273(9) 0.81430(8) 0.0237(4) Uani 1 1 d . . . . .
H68A H 0.322751 0.438273 0.829805 0.028 Uiso 1 1 calc R U . . .
C69 C 0.30684(11) 0.51969(10) 0.83759(10) 0.0325(5) Uani 1 1 d . . . . .
H69A H 0.282243 0.517114 0.868944 0.039 Uiso 1 1 calc R U . . .
C70 C 0.31834(12) 0.57029(10) 0.81525(11) 0.0361(6) Uani 1 1 d . . . . .
H70A H 0.301681 0.602358 0.831136 0.043 Uiso 1 1 calc R U . . .
C71 C 0.35396(12) 0.57358(9) 0.77003(11) 0.0336(6) Uani 1 1 d . . . . .
H71A H 0.361547 0.608084 0.754365 0.040 Uiso 1 1 calc R U . . .
C72 C 0.37920(10) 0.52665(8) 0.74679(9) 0.0249(5) Uani 1 1 d . . . . .
H72A H 0.404519 0.529588 0.715842 0.030 Uiso 1 1 calc R U . . .
C73 C 0.44248(9) 0.43507(7) 0.70034(7) 0.0150(4) Uani 1 1 d . . . . .
C74 C 0.50642(10) 0.44088(9) 0.71624(8) 0.0228(4) Uani 1 1 d . . . . .
H74A H 0.517152 0.436238 0.752133 0.027 Uiso 1 1 calc R U . . .
C75 C 0.55478(11) 0.45331(10) 0.68073(9) 0.0283(5) Uani 1 1 d . . . . .
H75A H 0.598156 0.457802 0.692506 0.034 Uiso 1 1 calc R U . . .
C76 C 0.54039(11) 0.45922(10) 0.62821(9) 0.0283(5) Uani 1 1 d . . . . .
H76A H 0.573758 0.467342 0.603775 0.034 Uiso 1 1 calc R U . . .
C77 C 0.47689(11) 0.45322(9) 0.61148(8) 0.0251(5) Uani 1 1 d . . . . .
H77A H 0.466580 0.457123 0.575419 0.030 Uiso 1 1 calc R U . . .
C78 C 0.42850(10) 0.44155(8) 0.64727(8) 0.0191(4) Uani 1 1 d . . . . .
H78A H 0.385008 0.437875 0.635508 0.023 Uiso 1 1 calc R U . . .
C79 C 0.21253(10) 0.36416(9) 0.80038(8) 0.0242(5) Uani 1 1 d . . . . .
C80 C 0.12927(10) 0.26743(10) 0.72024(8) 0.0259(5) Uani 1 1 d . . . . .
C1S C -0.0170(2) 0.50286(18) 0.52728(14) 0.0358(12) Uani 0.5 1 d G . P A -1
C2S C -0.04708(16) 0.47168(15) 0.48892(18) 0.035(3) Uani 0.5 1 d G . P A -1
H2SA H -0.086495 0.453277 0.496532 0.041 Uiso 0.5 1 calc R U P A -1
C3S C -0.0195(2) 0.46742(16) 0.43941(15) 0.0364(12) Uani 0.5 1 d G . P A -1
H3SA H -0.040124 0.446109 0.413193 0.044 Uiso 0.5 1 calc R U P A -1
C4S C 0.0381(2) 0.4943(2) 0.42827(16) 0.062(5) Uani 0.5 1 d G . P A -1
H4SA H 0.056955 0.491439 0.394437 0.074 Uiso 0.5 1 calc R U P A -1
C5S C 0.06825(17) 0.52553(17) 0.4666(2) 0.058(2) Uani 0.5 1 d G . P A -1
H5SA H 0.107665 0.543936 0.459020 0.069 Uiso 0.5 1 calc R U P A -1
C6S C 0.0407(2) 0.52979(15) 0.51614(18) 0.043(3) Uani 0.5 1 d G . P A -1
H6SA H 0.061295 0.551105 0.542359 0.052 Uiso 0.5 1 calc R U P A -1
C7S C -0.0463(5) 0.5071(4) 0.5788(4) 0.072(4) Uani 0.5 1 d . . P A -1
H7SA H -0.057877 0.470716 0.591452 0.108 Uiso 0.5 1 calc R U P A -1
H7SB H -0.085439 0.529681 0.576707 0.108 Uiso 0.5 1 calc R U P A -1
H7SC H -0.015409 0.523897 0.603137 0.108 Uiso 0.5 1 calc R U P A -1

loop_
_atom_site_aniso_label
_atom_site_aniso_U_11
_atom_site_aniso_U_22
_atom_site_aniso_U_33
_atom_site_aniso_U_23
_atom_site_aniso_U_13
_atom_site_aniso_U_12
Ga1 0.01086(9) 0.01549(10) 0.01130(9) 0.00062(8) 0.00048(8) -0.00017(8)
P1 0.0262(3) 0.0224(3) 0.0205(3) -0.0005(2) 0.0049(2) 0.0085(2)
P2 0.0210(3) 0.0176(3) 0.0180(2) 0.0045(2) -0.0006(2) -0.0041(2)
O1 0.0496(11) 0.0509(12) 0.0203(9) 0.0027(8) -0.0017(8) 0.0062(9)
O2 0.0180(8) 0.0509(11) 0.0415(10) -0.0022(9) 0.0000(7) -0.0008(7)
N1 0.0124(7) 0.0126(7) 0.0124(7) -0.0005(6) -0.0011(6) 0.0011(6)
N2 0.0116(7) 0.0124(7) 0.0111(7) 0.0007(6) -0.0015(6) -0.0002(6)
C1 0.0142(8) 0.0095(8) 0.0121(8) -0.0004(7) -0.0009(7) 0.0018(7)
C2 0.0126(8) 0.0097(8) 0.0136(8) 0.0000(7) -0.0016(7) 0.0010(7)
C3 0.0139(8) 0.0131(9) 0.0141(9) -0.0004(7) 0.0010(7) 0.0013(7)
C4 0.0147(8) 0.0132(9) 0.0154(9) 0.0004(7) 0.0016(7) 0.0013(7)
C5 0.0150(8) 0.0124(9) 0.0135(8) 0.0003(7) 0.0017(7) 0.0015(7)
C6 0.0198(9) 0.0173(10) 0.0145(9) 0.0010(8) 0.0012(7) 0.0028(8)
C7 0.0280(11) 0.0257(11) 0.0116(9) 0.0010(8) 0.0040(8) 0.0057(9)
C8 0.0240(10) 0.0281(12) 0.0172(10) -0.0002(8) 0.0097(8) 0.0044(9)
C9 0.0180(9) 0.0205(11) 0.0190(10) -0.0009(8) 0.0038(8) 0.0031(8)
C10 0.0149(9) 0.0304(12) 0.0272(11) -0.0012(9) 0.0074(8) 0.0023(8)
C11 0.0129(9) 0.0317(12) 0.0267(11) -0.0005(9) 0.0000(8) 0.0026(8)
C12 0.0165(9) 0.0214(10) 0.0169(9) -0.0009(8) -0.0004(7) 0.0020(8)
C13 0.0106(8) 0.0164(9) 0.0113(8) 0.0002(7) 0.0001(7) 0.0014(7)
C14 0.0143(8) 0.0135(9) 0.0135(8) 0.0002(7) 0.0015(7) 0.0004(7)
C15 0.0193(9) 0.0149(9) 0.0176(9) 0.0032(7) -0.0027(8) 0.0020(8)
C16 0.0163(9) 0.0185(10) 0.0155(9) 0.0008(8) -0.0038(7) 0.0009(8)
C17 0.0172(9) 0.0163(10) 0.0150(9) -0.0023(7) -0.0022(7) -0.0011(7)
C18 0.0127(8) 0.0141(9) 0.0144(9) 0.0002(7) 0.0020(7) 0.0012(7)
C19 0.0161(9) 0.0132(9) 0.0161(9) 0.0009(7) -0.0028(7) -0.0003(7)
C20 0.0226(10) 0.0141(9) 0.0161(9) 0.0014(7) -0.0003(8) -0.0006(8)
C21 0.0272(11) 0.0196(11) 0.0233(11) -0.0031(8) 0.0002(9) -0.0030(9)
C22 0.0419(13) 0.0212(11) 0.0246(11) -0.0072(9) 0.0010(10) 0.0000(10)
C23 0.0429(14) 0.0214(11) 0.0261(12) -0.0003(9) 0.0095(11) 0.0094(10)
C24 0.0262(11) 0.0257(12) 0.0280(12) 0.0052(9) 0.0063(9) 0.0047(9)
C25 0.0233(10) 0.0190(10) 0.0220(10) 0.0016(8) 0.0005(9) -0.0005(8)
C26 0.0212(10) 0.0130(9) 0.0166(9) -0.0021(7) -0.0007(8) -0.0014(7)
C27 0.0225(10) 0.0192(10) 0.0254(11) 0.0020(8) 0.0001(9) 0.0002(8)
C28 0.0338(12) 0.0170(10) 0.0290(11) 0.0071(9) 0.0010(10) 0.0021(9)
C29 0.0409(13) 0.0221(11) 0.0223(11) 0.0049(9) 0.0075(10) -0.0035(10)
C30 0.0259(11) 0.0240(11) 0.0211(11) -0.0028(9) 0.0064(9) -0.0020(9)
C31 0.0219(10) 0.0170(10) 0.0195(10) -0.0023(8) -0.0001(8) -0.0009(8)
C32 0.0281(11) 0.0223(11) 0.0281(12) 0.0027(9) -0.0142(9) 0.0008(9)
C33 0.0158(9) 0.0132(9) 0.0141(9) 0.0003(7) -0.0018(7) 0.0013(7)
C34 0.0210(9) 0.0151(9) 0.0120(8) 0.0004(7) -0.0003(7) -0.0001(8)
C35 0.0194(9) 0.0162(10) 0.0185(10) -0.0015(8) -0.0024(8) 0.0014(8)
C36 0.0197(10) 0.0243(11) 0.0204(10) 0.0004(8) 0.0007(8) -0.0002(8)
C37 0.0308(12) 0.0222(11) 0.0299(12) -0.0012(9) 0.0073(10) -0.0082(9)
C38 0.0439(15) 0.0141(11) 0.0520(16) -0.0043(10) 0.0213(13) -0.0038(10)
C39 0.0294(12) 0.0179(11) 0.0406(14) -0.0012(10) 0.0152(10) 0.0012(9)
C40 0.0191(9) 0.0098(8) 0.0210(9) -0.0007(7) 0.0011(8) -0.0004(7)
C41 0.0237(10) 0.0166(9) 0.0192(9) 0.0004(7) 0.0017(9) 0.0020(8)
C42 0.0382(12) 0.0189(11) 0.0217(10) 0.0023(9) 0.0084(9) -0.0007(10)
C43 0.0288(12) 0.0231(11) 0.0366(13) 0.0011(10) 0.0167(10) 0.0020(9)
C44 0.0196(10) 0.0282(12) 0.0428(14) 0.0000(10) 0.0029(10) 0.0053(9)
C45 0.0207(10) 0.0222(11) 0.0239(10) 0.0001(9) -0.0014(8) 0.0038(9)
C46 0.0109(8) 0.0168(9) 0.0102(8) -0.0013(7) 0.0000(7) 0.0004(7)
C47 0.0132(8) 0.0130(9) 0.0136(8) 0.0004(7) 0.0018(7) 0.0001(7)
C48 0.0153(9) 0.0178(10) 0.0127(9) 0.0021(7) 0.0002(7) 0.0012(7)
C49 0.0122(8) 0.0203(10) 0.0121(8) -0.0019(7) 0.0003(7) -0.0001(7)
C50 0.0165(9) 0.0147(9) 0.0153(9) -0.0031(7) 0.0014(7) -0.0035(7)
C51 0.0131(8) 0.0136(9) 0.0136(8) 0.0010(7) 0.0024(7) -0.0005(7)
C52 0.0163(9) 0.0139(9) 0.0129(9) 0.0011(7) -0.0027(7) -0.0006(7)
C53 0.0240(10) 0.0106(9) 0.0152(9) 0.0031(7) 0.0004(8) 0.0007(7)
C54 0.0283(11) 0.0208(10) 0.0197(10) -0.0017(8) -0.0017(9) -0.0003(9)
C55 0.0448(14) 0.0238(12) 0.0215(11) -0.0052(9) 0.0002(10) 0.0024(10)
C56 0.0396(13) 0.0235(12) 0.0296(12) -0.0003(10) 0.0149(11) 0.0060(10)
C57 0.0251(11) 0.0297(13) 0.0408(14) -0.0014(11) 0.0076(10) 0.0021(10)
C58 0.0233(10) 0.0221(11) 0.0252(11) -0.0018(9) -0.0001(9) 0.0023(9)
C59 0.0176(9) 0.0147(9) 0.0131(9) 0.0008(7) -0.0036(7) -0.0049(8)
C60 0.0221(10) 0.0189(10) 0.0185(10) 0.0012(8) -0.0036(8) -0.0018(8)
C61 0.0319(12) 0.0166(10) 0.0233(11) 0.0067(8) -0.0043(9) -0.0033(9)
C62 0.0313(11) 0.0243(11) 0.0170(10) 0.0045(8) -0.0047(9) -0.0112(9)
C63 0.0243(10) 0.0275(12) 0.0159(9) -0.0012(8) -0.0006(8) -0.0060(9)
C64 0.0228(10) 0.0178(10) 0.0186(10) -0.0002(8) -0.0032(8) -0.0024(8)
C65 0.0181(9) 0.0222(11) 0.0163(9) -0.0015(8) -0.0032(8) -0.0024(8)
C66 0.0146(8) 0.0142(9) 0.0144(9) 0.0002(7) -0.0012(7) -0.0004(7)
C67 0.0161(9) 0.0154(9) 0.0211(10) -0.0027(8) -0.0028(8) -0.0010(7)
C68 0.0265(11) 0.0221(11) 0.0225(11) -0.0033(9) 0.0019(9) 0.0027(9)
C69 0.0313(12) 0.0347(14) 0.0315(13) -0.0102(10) 0.0075(10) 0.0055(11)
C70 0.0377(13) 0.0240(12) 0.0465(15) -0.0181(11) 0.0041(12) 0.0031(11)
C71 0.0349(13) 0.0142(11) 0.0517(16) -0.0060(10) 0.0050(12) -0.0013(10)
C72 0.0245(11) 0.0173(10) 0.0331(12) -0.0031(9) 0.0044(9) -0.0025(9)
C73 0.0177(9) 0.0103(9) 0.0170(9) 0.0009(7) 0.0009(7) 0.0014(7)
C74 0.0182(10) 0.0289(12) 0.0212(10) 0.0045(9) -0.0004(8) -0.0015(8)
C75 0.0186(10) 0.0363(13) 0.0301(12) 0.0112(10) 0.0004(9) 0.0001(9)
C76 0.0243(11) 0.0335(13) 0.0270(12) 0.0113(10) 0.0097(9) 0.0045(10)
C77 0.0288(11) 0.0272(12) 0.0193(10) 0.0081(9) 0.0030(9) 0.0029(9)
C78 0.0213(10) 0.0169(10) 0.0193(10) 0.0029(8) -0.0012(8) 0.0000(8)
C79 0.0231(10) 0.0265(11) 0.0231(11) -0.0051(9) 0.0027(9) 0.0036(9)
C80 0.0194(10) 0.0360(13) 0.0223(11) -0.0017(9) 0.0022(8) -0.0094(9)
C1S 0.053(3) 0.027(3) 0.027(2) 0.008(2) -0.005(2) 0.022(2)
C2S 0.034(4) 0.026(7) 0.044(6) 0.001(5) -0.012(5) 0.008(4)
C3S 0.046(3) 0.027(3) 0.037(3) 0.002(2) -0.013(3) 0.001(2)
C4S 0.046(5) 0.047(7) 0.093(11) 0.032(6) 0.021(6) 0.020(4)
C5S 0.031(3) 0.036(3) 0.106(6) 0.031(4) -0.017(4) -0.006(3)
C6S 0.040(5) 0.024(7) 0.065(8) 0.004(5) -0.031(5) -0.009(4)
C7S 0.150(11) 0.039(7) 0.027(4) 0.006(4) -0.007(5) 0.036(6)

loop_
_atom_type_symbol
_atom_type_description
_atom_type_scat_dispersion_real
_atom_type_scat_dispersion_imag
_atom_type_scat_source
C C 0.0033 0.0016 'International Tables Vol C Tables 4.2.6.8 and 6.1.1.4'
H H 0.0000 0.0000 'International Tables Vol C Tables 4.2.6.8 and 6.1.1.4'
N N 0.0061 0.0033 'International Tables Vol C Tables 4.2.6.8 and 6.1.1.4'
O O 0.0106 0.0060 'International Tables Vol C Tables 4.2.6.8 and 6.1.1.4'
P P 0.1023 0.0942 'International Tables Vol C Tables 4.2.6.8 and 6.1.1.4'
Ga Ga 0.2307 1.6083 'International Tables Vol C Tables 4.2.6.8 and 6.1.1.4'

loop_
_geom_angle_atom_site_label_1
_geom_angle_atom_site_label_2
_geom_angle_atom_site_label_3
_geom_angle
_geom_angle_site_symmetry_1
_geom_angle_site_symmetry_3
_geom_angle_publ_flag
N2 Ga1 N1 86.13(6) . . ?
N2 Ga1 P1 112.16(5) . . ?
N1 Ga1 P1 116.96(5) . . ?
N2 Ga1 P2 112.62(5) . . ?
N1 Ga1 P2 111.16(5) . . ?
P1 Ga1 P2 114.63(2) . . ?
C79 P1 Ga1 85.78(8) . . ?
C80 P2 Ga1 83.26(8) . . ?
C1 N1 C13 121.66(15) . . ?
C1 N1 Ga1 108.77(12) . . ?
C13 N1 Ga1 129.57(12) . . ?
C2 N2 C46 121.54(15) . . ?
C2 N2 Ga1 109.38(11) . . ?
C46 N2 Ga1 128.38(12) . . ?
N1 C1 C2 117.85(16) . . ?
N1 C1 C5 133.75(16) . . ?
C2 C1 C5 108.34(15) . . ?
N2 C2 C1 117.65(16) . . ?
N2 C2 C3 133.70(16) . . ?
C1 C2 C3 108.64(15) . . ?
C12 C3 C4 118.97(17) . . ?
C12 C3 C2 135.77(18) . . ?
C4 C3 C2 105.22(16) . . ?
C9 C4 C3 123.74(18) . . ?
C9 C4 C5 123.74(17) . . ?
C3 C4 C5 112.50(16) . . ?
C6 C5 C4 118.65(17) . . ?
C6 C5 C1 136.04(17) . . ?
C4 C5 C1 105.30(15) . . ?
C5 C6 C7 118.22(18) . . ?
C5 C6 H6A 120.9 . . ?
C7 C6 H6A 120.9 . . ?
C8 C7 C6 122.82(18) . . ?
C8 C7 H7A 118.6 . . ?
C6 C7 H7A 118.6 . . ?
C7 C8 C9 120.05(18) . . ?
C7 C8 H8A 120.0 . . ?
C9 C8 H8A 120.0 . . ?
C4 C9 C8 116.52(18) . . ?
C4 C9 C10 115.96(18) . . ?
C8 C9 C10 127.51(19) . . ?
C11 C10 C9 120.46(19) . . ?
C11 C10 H10A 119.8 . . ?
C9 C10 H10A 119.8 . . ?
C10 C11 C12 122.65(19) . . ?
C10 C11 H11A 118.7 . . ?
C12 C11 H11A 118.7 . . ?
C3 C12 C11 118.21(18) . . ?
C3 C12 H12A 120.9 . . ?
C11 C12 H12A 120.9 . . ?
C18 C13 C14 120.84(16) . . ?
C18 C13 N1 119.84(16) . . ?
C14 C13 N1 119.32(16) . . ?
C15 C14 C13 118.22(17) . . ?
C15 C14 C19 120.53(17) . . ?
C13 C14 C19 121.25(16) . . ?
C16 C15 C14 122.14(18) . . ?
C16 C15 H15A 118.9 . . ?
C14 C15 H15A 118.9 . . ?
C17 C16 C15 118.11(17) . . ?
C17 C16 C32 121.24(18) . . ?
C15 C16 C32 120.64(18) . . ?
C16 C17 C18 122.47(18) . . ?
C16 C17 H17A 118.8 . . ?
C18 C17 H17A 118.8 . . ?
C17 C18 C13 118.14(17) . . ?
C17 C18 C33 120.29(17) . . ?
C13 C18 C33 121.27(16) . . ?
C20 C19 C14 114.09(15) . . ?
C20 C19 C26 110.87(16) . . ?
C14 C19 C26 112.34(15) . . ?
C20 C19 H19A 106.3 . . ?
C14 C19 H19A 106.3 . . ?
C26 C19 H19A 106.3 . . ?
C25 C20 C21 118.36(19) . . ?
C25 C20 C19 123.58(18) . . ?
C21 C20 C19 118.03(18) . . ?
C22 C21 C20 121.3(2) . . ?
C22 C21 H21A 119.3 . . ?
C20 C21 H21A 119.3 . . ?
C21 C22 C23 119.3(2) . . ?
C21 C22 H22A 120.3 . . ?
C23 C22 H22A 120.3 . . ?
C24 C23 C22 119.9(2) . . ?
C24 C23 H23A 120.1 . . ?
C22 C23 H23A 120.1 . . ?
C23 C24 C25 120.4(2) . . ?
C23 C24 H24A 119.8 . . ?
C25 C24 H24A 119.8 . . ?
C20 C25 C24 120.7(2) . . ?
C20 C25 H25A 119.7 . . ?
C24 C25 H25A 119.7 . . ?
C31 C26 C27 118.55(19) . . ?
C31 C26 C19 120.06(18) . . ?
C27 C26 C19 121.40(18) . . ?
C26 C27 C28 121.0(2) . . ?
C26 C27 H27A 119.5 . . ?
C28 C27 H27A 119.5 . . ?
C29 C28 C27 119.9(2) . . ?
C29 C28 H28A 120.0 . . ?
C27 C28 H28A 120.0 . . ?
C28 C29 C30 119.7(2) . . ?
C28 C29 H29A 120.2 . . ?
C30 C29 H29A 120.2 . . ?
C29 C30 C31 119.9(2) . . ?
C29 C30 H30A 120.1 . . ?
C31 C30 H30A 120.1 . . ?
C26 C31 C30 121.0(2) . . ?
C26 C31 H31A 119.5 . . ?
C30 C31 H31A 119.5 . . ?
C16 C32 H32A 109.5 . . ?
C16 C32 H32B 109.5 . . ?
H32A C32 H32B 109.5 . . ?
C16 C32 H32C 109.5 . . ?
H32A C32 H32C 109.5 . . ?
H32B C32 H32C 109.5 . . ?
C18 C33 C40 109.20(15) . . ?
C18 C33 C34 115.14(15) . . ?
C40 C33 C34 113.28(15) . . ?
C18 C33 H33A 106.2 . . ?
C40 C33 H33A 106.2 . . ?
C34 C33 H33A 106.2 . . ?
C39 C34 C35 117.79(19) . . ?
C39 C34 C33 120.44(18) . . ?
C35 C34 C33 121.43(17) . . ?
C36 C35 C34 121.15(19) . . ?
C36 C35 H35A 119.4 . . ?
C34 C35 H35A 119.4 . . ?
C37 C36 C35 120.6(2) . . ?
C37 C36 H36A 119.7 . . ?
C35 C36 H36A 119.7 . . ?
C36 C37 C38 118.9(2) . . ?
C36 C37 H37A 120.6 . . ?
C38 C37 H37A 120.6 . . ?
C37 C38 C39 120.7(2) . . ?
C37 C38 H38A 119.6 . . ?
C39 C38 H38A 119.6 . . ?
C34 C39 C38 120.9(2) . . ?
C34 C39 H39A 119.6 . . ?
C38 C39 H39A 119.6 . . ?
C45 C40 C41 117.99(19) . . ?
C45 C40 C33 120.08(18) . . ?
C41 C40 C33 121.92(18) . . ?
C42 C41 C40 121.1(2) . . ?
C42 C41 H41A 119.4 . . ?
C40 C41 H41A 119.4 . . ?
C41 C42 C43 119.8(2) . . ?
C41 C42 H42A 120.1 . . ?
C43 C42 H42A 120.1 . . ?
C44 C43 C42 119.9(2) . . ?
C44 C43 H43A 120.1 . . ?
C42 C43 H43A 120.1 . . ?
C43 C44 C45 119.9(2) . . ?
C43 C44 H44A 120.1 . . ?
C45 C44 H44A 120.1 . . ?
C44 C45 C40 121.4(2) . . ?
C44 C45 H45A 119.3 . . ?
C40 C45 H45A 119.3 . . ?
C47 C46 C51 121.09(16) . . ?
C47 C46 N2 118.77(16) . . ?
C51 C46 N2 120.11(16) . . ?
C48 C47 C46 118.58(17) . . ?
C48 C47 C52 121.81(16) . . ?
C46 C47 C52 119.45(16) . . ?
C49 C48 C47 121.67(17) . . ?
C49 C48 H48A 119.2 . . ?
C47 C48 H48A 119.2 . . ?
C48 C49 C50 118.27(17) . . ?
C48 C49 C65 121.05(17) . . ?
C50 C49 C65 120.63(17) . . ?
C49 C50 C51 122.31(18) . . ?
C49 C50 H50A 118.8 . . ?
C51 C50 H50A 118.8 . . ?
C50 C51 C46 117.81(17) . . ?
C50 C51 C66 120.85(17) . . ?
C46 C51 C66 121.33(16) . . ?
C47 C52 C53 111.03(15) . . ?
C47 C52 C59 113.90(15) . . ?
C53 C52 C59 114.16(15) . . ?
C47 C52 H52A 105.6 . . ?
C53 C52 H52A 105.6 . . ?
C59 C52 H52A 105.6 . . ?
C58 C53 C54 118.38(19) . . ?
C58 C53 C52 121.96(18) . . ?
C54 C53 C52 119.66(18) . . ?
C55 C54 C53 120.9(2) . . ?
C55 C54 H54A 119.6 . . ?
C53 C54 H54A 119.6 . . ?
C56 C55 C54 120.3(2) . . ?
C56 C55 H55A 119.9 . . ?
C54 C55 H55A 119.9 . . ?
C55 C56 C57 119.5(2) . . ?
C55 C56 H56A 120.3 . . ?
C57 C56 H56A 120.3 . . ?
C56 C57 C58 120.3(2) . . ?
C56 C57 H57A 119.9 . . ?
C58 C57 H57A 119.9 . . ?
C53 C58 C57 120.7(2) . . ?
C53 C58 H58A 119.6 . . ?
C57 C58 H58A 119.6 . . ?
C60 C59 C64 118.68(18) . . ?
C60 C59 C52 122.88(18) . . ?
C64 C59 C52 118.27(17) . . ?
C59 C60 C61 120.6(2) . . ?
C59 C60 H60A 119.7 . . ?
C61 C60 H60A 119.7 . . ?
C62 C61 C60 120.2(2) . . ?
C62 C61 H61A 119.9 . . ?
C60 C61 H61A 119.9 . . ?
C61 C62 C63 119.7(2) . . ?
C61 C62 H62A 120.1 . . ?
C63 C62 H62A 120.1 . . ?
C62 C63 C64 119.9(2) . . ?
C62 C63 H63A 120.0 . . ?
C64 C63 H63A 120.0 . . ?
C63 C64 C59 120.8(2) . . ?
C63 C64 H64A 119.6 . . ?
C59 C64 H64A 119.6 . . ?
C49 C65 H65A 109.5 . . ?
C49 C65 H65B 109.5 . . ?
H65A C65 H65B 109.5 . . ?
C49 C65 H65C 109.5 . . ?
H65A C65 H65C 109.5 . . ?
H65B C65 H65C 109.5 . . ?
C73 C66 C51 112.45(15) . . ?
C73 C66 C67 111.82(15) . . ?
C51 C66 C67 114.33(15) . . ?
C73 C66 H66A 105.8 . . ?
C51 C66 H66A 105.8 . . ?
C67 C66 H66A 105.8 . . ?
C72 C67 C68 118.37(19) . . ?
C72 C67 C66 120.05(18) . . ?
C68 C67 C66 121.19(18) . . ?
C67 C68 C69 120.7(2) . . ?
C67 C68 H68A 119.6 . . ?
C69 C68 H68A 119.6 . . ?
C70 C69 C68 120.3(2) . . ?
C70 C69 H69A 119.8 . . ?
C68 C69 H69A 119.8 . . ?
C71 C70 C69 119.4(2) . . ?
C71 C70 H70A 120.3 . . ?
C69 C70 H70A 120.3 . . ?
C70 C71 C72 120.6(2) . . ?
C70 C71 H71A 119.7 . . ?
C72 C71 H71A 119.7 . . ?
C67 C72 C71 120.6(2) . . ?
C67 C72 H72A 119.7 . . ?
C71 C72 H72A 119.7 . . ?
C74 C73 C78 117.99(18) . . ?
C74 C73 C66 122.22(17) . . ?
C78 C73 C66 119.76(17) . . ?
C75 C74 C73 121.1(2) . . ?
C75 C74 H74A 119.4 . . ?
C73 C74 H74A 119.4 . . ?
C76 C75 C74 120.4(2) . . ?
C76 C75 H75A 119.8 . . ?
C74 C75 H75A 119.8 . . ?
C75 C76 C77 119.4(2) . . ?
C75 C76 H76A 120.3 . . ?
C77 C76 H76A 120.3 . . ?
C78 C77 C76 120.0(2) . . ?
C78 C77 H77A 120.0 . . ?
C76 C77 H77A 120.0 . . ?
C77 C78 C73 121.10(19) . . ?
C77 C78 H78A 119.4 . . ?
C73 C78 H78A 119.4 . . ?
O1 C79 P1 175.1(2) . . ?
O2 C80 P2 177.5(2) . . ?
C2S C1S C6S 120.0 . . ?
C2S C1S C7S 119.5(6) . . ?
C6S C1S C7S 120.5(6) . . ?
C1S C2S C3S 120.0 . . ?
C1S C2S H2SA 120.0 . . ?
C3S C2S H2SA 120.0 . . ?
C4S C3S C2S 120.0 . . ?
C4S C3S H3SA 120.0 . . ?
C2S C3S H3SA 120.0 . . ?
C3S C4S C5S 120.0 . . ?
C3S C4S H4SA 120.0 . . ?
C5S C4S H4SA 120.0 . . ?
C6S C5S C4S 120.0 . . ?
C6S C5S H5SA 120.0 . . ?
C4S C5S H5SA 120.0 . . ?
C5S C6S C1S 120.0 . . ?
C5S C6S H6SA 120.0 . . ?
C1S C6S H6SA 120.0 . . ?
C1S C7S H7SA 109.5 . . ?
C1S C7S H7SB 109.5 . . ?
H7SA C7S H7SB 109.5 . . ?
C1S C7S H7SC 109.5 . . ?
H7SA C7S H7SC 109.5 . . ?
H7SB C7S H7SC 109.5 . . ?

loop_
_geom_bond_atom_site_label_1
_geom_bond_atom_site_label_2
_geom_bond_distance
_geom_bond_site_symmetry_2
_geom_bond_publ_flag
Ga1 N2 1.9576(15) . ?
Ga1 N1 1.9696(15) . ?
Ga1 P1 2.3363(6) . ?
Ga1 P2 2.3922(6) . ?
P1 C79 1.646(2) . ?
P2 C80 1.626(2) . ?
O1 C79 1.167(3) . ?
O2 C80 1.171(3) . ?
N1 C1 1.342(2) . ?
N1 C13 1.439(2) . ?
N2 C2 1.339(2) . ?
N2 C46 1.435(2) . ?
C1 C2 1.433(2) . ?
C1 C5 1.462(2) . ?
C2 C3 1.462(2) . ?
C3 C12 1.374(3) . ?
C3 C4 1.418(3) . ?
C4 C9 1.391(3) . ?
C4 C5 1.421(3) . ?
C5 C6 1.377(3) . ?
C6 C7 1.418(3) . ?
C6 H6A 0.9500 . ?
C7 C8 1.376(3) . ?
C7 H7A 0.9500 . ?
C8 C9 1.419(3) . ?
C8 H8A 0.9500 . ?
C9 C10 1.425(3) . ?
C10 C11 1.370(3) . ?
C10 H10A 0.9500 . ?
C11 C12 1.415(3) . ?
C11 H11A 0.9500 . ?
C12 H12A 0.9500 . ?
C13 C18 1.406(3) . ?
C13 C14 1.407(3) . ?
C14 C15 1.393(3) . ?
C14 C19 1.527(3) . ?
C15 C16 1.393(3) . ?
C15 H15A 0.9500 . ?
C16 C17 1.382(3) . ?
C16 C32 1.508(3) . ?
C17 C18 1.394(3) . ?
C17 H17A 0.9500 . ?
C18 C33 1.524(3) . ?
C19 C20 1.525(3) . ?
C19 C26 1.528(3) . ?
C19 H19A 1.0000 . ?
C20 C25 1.385(3) . ?
C20 C21 1.392(3) . ?
C21 C22 1.389(3) . ?
C21 H21A 0.9500 . ?
C22 C23 1.390(3) . ?
C22 H22A 0.9500 . ?
C23 C24 1.377(3) . ?
C23 H23A 0.9500 . ?
C24 C25 1.390(3) . ?
C24 H24A 0.9500 . ?
C25 H25A 0.9500 . ?
C26 C31 1.385(3) . ?
C26 C27 1.388(3) . ?
C27 C28 1.391(3) . ?
C27 H27A 0.9500 . ?
C28 C29 1.385(3) . ?
C28 H28A 0.9500 . ?
C29 C30 1.387(3) . ?
C29 H29A 0.9500 . ?
C30 C31 1.392(3) . ?
C30 H30A 0.9500 . ?
C31 H31A 0.9500 . ?
C32 H32A 0.9800 . ?
C32 H32B 0.9800 . ?
C32 H32C 0.9800 . ?
C33 C40 1.524(3) . ?
C33 C34 1.529(3) . ?
C33 H33A 1.0000 . ?
C34 C39 1.389(3) . ?
C34 C35 1.394(3) . ?
C35 C36 1.387(3) . ?
C35 H35A 0.9500 . ?
C36 C37 1.380(3) . ?
C36 H36A 0.9500 . ?
C37 C38 1.382(3) . ?
C37 H37A 0.9500 . ?
C38 C39 1.392(3) . ?
C38 H38A 0.9500 . ?
C39 H39A 0.9500 . ?
C40 C45 1.388(3) . ?
C40 C41 1.394(3) . ?
C41 C42 1.387(3) . ?
C41 H41A 0.9500 . ?
C42 C43 1.388(3) . ?
C42 H42A 0.9500 . ?
C43 C44 1.381(3) . ?
C43 H43A 0.9500 . ?
C44 C45 1.387(3) . ?
C44 H44A 0.9500 . ?
C45 H45A 0.9500 . ?
C46 C47 1.404(3) . ?
C46 C51 1.404(3) . ?
C47 C48 1.393(3) . ?
C47 C52 1.522(3) . ?
C48 C49 1.389(3) . ?
C48 H48A 0.9500 . ?
C49 C50 1.391(3) . ?
C49 C65 1.509(3) . ?
C50 C51 1.395(3) . ?
C50 H50A 0.9500 . ?
C51 C66 1.527(3) . ?
C52 C53 1.524(3) . ?
C52 C59 1.528(3) . ?
C52 H52A 1.0000 . ?
C53 C58 1.385(3) . ?
C53 C54 1.390(3) . ?
C54 C55 1.383(3) . ?
C54 H54A 0.9500 . ?
C55 C56 1.379(3) . ?
C55 H55A 0.9500 . ?
C56 C57 1.381(3) . ?
C56 H56A 0.9500 . ?
C57 C58 1.388(3) . ?
C57 H57A 0.9500 . ?
C58 H58A 0.9500 . ?
C59 C60 1.387(3) . ?
C59 C64 1.394(3) . ?
C60 C61 1.395(3) . ?
C60 H60A 0.9500 . ?
C61 C62 1.382(3) . ?
C61 H61A 0.9500 . ?
C62 C63 1.386(3) . ?
C62 H62A 0.9500 . ?
C63 C64 1.389(3) . ?
C63 H63A 0.9500 . ?
C64 H64A 0.9500 . ?
C65 H65A 0.9800 . ?
C65 H65B 0.9800 . ?
C65 H65C 0.9800 . ?
C66 C73 1.523(3) . ?
C66 C67 1.535(3) . ?
C66 H66A 1.0000 . ?
C67 C72 1.391(3) . ?
C67 C68 1.391(3) . ?
C68 C69 1.391(3) . ?
C68 H68A 0.9500 . ?
C69 C70 1.388(4) . ?
C69 H69A 0.9500 . ?
C70 C71 1.371(4) . ?
C70 H70A 0.9500 . ?
C71 C72 1.397(3) . ?
C71 H71A 0.9500 . ?
C72 H72A 0.9500 . ?
C73 C74 1.387(3) . ?
C73 C78 1.395(3) . ?
C74 C75 1.382(3) . ?
C74 H74A 0.9500 . ?
C75 C76 1.382(3) . ?
C75 H75A 0.9500 . ?
C76 C77 1.385(3) . ?
C76 H76A 0.9500 . ?
C77 C78 1.383(3) . ?
C77 H77A 0.9500 . ?
C78 H78A 0.9500 . ?
C1S C2S 1.3900 . ?
C1S C6S 1.3900 . ?
C1S C7S 1.453(10) . ?
C2S C3S 1.3900 . ?
C2S H2SA 0.9500 . ?
C3S C4S 1.3900 . ?
C3S H3SA 0.9500 . ?
C4S C5S 1.3900 . ?
C4S H4SA 0.9500 . ?
C5S C6S 1.3900 . ?
C5S H5SA 0.9500 . ?
C6S H6SA 0.9500 . ?
C7S H7SA 0.9800 . ?
C7S H7SB 0.9800 . ?
C7S H7SC 0.9800 . ?
